data_1541271
loop_
_publ_author_name
'Mueller, H.P.'
'Hoppe, R.'

_publ_section_title
;
 Das erste oligomere Oxoferrat(III): K14 (Fe4 O13)
;
_journal_name_full 'Zeitschrift fuer Anorganische und Allgemeine Chemie'
_journal_page_first 57
_journal_page_last 70
_journal_volume 580
_journal_year 1990
_chemical_formula_sum 'Fe4 K14 O13'
_chemical_name_systematic 'K14 (Fe4 O13)'
_space_group_IT_number 14
_symmetry_space_group_name_Hall '-P 2ybc'
_symmetry_space_group_name_H-M 'P 1 21/c 1'
_cell_angle_alpha 90
_cell_angle_beta 119.41
_cell_angle_gamma 90
_cell_formula_units_Z 2
_cell_length_a 6.718
_cell_length_b 29.562
_cell_length_c 6.721
_cell_volume 1162.759
_citation_journal_id_ASTM ZAACAB
_cod_data_source_file Mueller_ZAACAB_1990_1928.cif
_cod_data_source_block Fe4K14O13
_cod_database_code 1541271

loop_
_symmetry_equiv_pos_as_xyz
x,y,z
-x,y+1/2,-z+1/2
-x,-y,-z
x,-y-1/2,z-1/2

loop_
_atom_site_label
_atom_site_type_symbol
_atom_site_fract_x
_atom_site_fract_y
_atom_site_fract_z
_atom_site_occupancy
_atom_site_U_iso_or_equiv
O4 O-2 0.07107 0.82954 0.23161 1 0.0
Fe2 Fe+3 0.35251 0.83628 0.49912 1 0.0
O6 O-2 0.56286 0.70599 0.00165 1 0.0
K4 K+1 0.14796 0.94967 0.49876 1 0.0
K2 K+1 0.28181 0.88583 0.04223 1 0.0
O1 O-2 0.47248 0.89641 0.50106 1 0.0
K3 K+1 0.7241 0.78024 0.94851 1 0.0
K6 K+1 0.27466 0.77047 0.0544 1 0.0
K7 K+1 0.74005 0.88812 0.95706 1 0.0
O5 O-2 0.06192 0.05683 0.23535 1 0.0
O3 O-2 0.33137 0.67151 0.2654 1 0.0
O2 O-2 0.32559 0.05665 0.76663 1 0.0
Fe1 Fe+3 0.65423 0.9456 0.49937 1 0.0
K1 K+1 0.2702 0.99911 0.04042 1 0.0
O7 O-2 0.5 0 0.5 1 0.0
K5 K+1 0.87016 0.84879 0.50207 1 0.0
